data_1561253
loop_
_publ_author_name
'Xu, Ning'
'Li, Yanyan'
'Cheng, Qian'
'Zhang, Guoan'

_publ_section_title
;
 Structures and properties of two coordination polymers constructed by the
 semirigid bi-functional 5-((1-methyl-1H-tetrazol-5-yl)thio)isophthalic
 acid ligand
;
_journal_name_full 'Journal of Solid State Chemistry'
_journal_page_first 453
_journal_page_last 459
_journal_paper_doi 10.1016/j.jssc.2017.11.007
_journal_volume 258
_journal_year 2018
_chemical_formula_sum 'C10 H6 Cu N4 O4 S'
_chemical_formula_weight 341.79
_space_group_crystal_system monoclinic
_space_group_IT_number 14
_space_group_name_Hall '-P 2ybc'
_space_group_name_H-M_alt 'P 1 21/c 1'
_atom_sites_solution_hydrogens geom
_cell_angle_alpha 90
_cell_angle_beta 93.1450(10)
_cell_angle_gamma 90
_cell_formula_units_Z 4
_cell_length_a 8.0135(3)
_cell_length_b 10.6560(5)
_cell_length_c 14.5494(6)
_cell_measurement_reflns_used 2899
_cell_measurement_temperature 296(2)
_cell_measurement_theta_max 25.20
_cell_measurement_theta_min 2.37
_cell_volume 1240.53(9)
_computing_structure_refinement 'SHELXL-2014/7 (Sheldrick, 2014)'
_diffrn_ambient_temperature 296(2)
_diffrn_measured_fraction_theta_full 0.999
_diffrn_measured_fraction_theta_max 0.999
_diffrn_measurement_device_type CCD
_diffrn_radiation_type MoK\a
_diffrn_radiation_wavelength 0.71073
_diffrn_reflns_av_R_equivalents 0.0319
_diffrn_reflns_av_unetI/netI 0.0317
_diffrn_reflns_Laue_measured_fraction_full 0.999
_diffrn_reflns_Laue_measured_fraction_max 0.999
_diffrn_reflns_limit_h_max 9
_diffrn_reflns_limit_h_min -9
_diffrn_reflns_limit_k_max 12
_diffrn_reflns_limit_k_min -8
_diffrn_reflns_limit_l_max 17
_diffrn_reflns_limit_l_min -16
_diffrn_reflns_number 7885
_diffrn_reflns_point_group_measured_fraction_full 0.999
_diffrn_reflns_point_group_measured_fraction_max 0.999
_diffrn_reflns_theta_full 25.242
_diffrn_reflns_theta_max 25.260
_diffrn_reflns_theta_min 2.370
_exptl_absorpt_coefficient_mu 1.947
_exptl_absorpt_correction_type multi-scan
_exptl_absorpt_process_details sadabs
_exptl_crystal_colour blue
_exptl_crystal_density_diffrn 1.830
_exptl_crystal_description Block
_exptl_crystal_F_000 684
_exptl_crystal_size_max 0.220
_exptl_crystal_size_mid 0.200
_exptl_crystal_size_min 0.180
_exptl_transmission_factor_max 0.864
_exptl_transmission_factor_min 0.864
_refine_diff_density_max 0.366
_refine_diff_density_min -0.412
_refine_diff_density_rms 0.082
_refine_ls_extinction_coef .
_refine_ls_extinction_method none
_refine_ls_goodness_of_fit_ref 1.064
_refine_ls_hydrogen_treatment constr
_refine_ls_matrix_type full
_refine_ls_number_parameters 182
_refine_ls_number_reflns 2240
_refine_ls_number_restraints 0
_refine_ls_restrained_S_all 1.064
_refine_ls_R_factor_all 0.0307
_refine_ls_R_factor_gt 0.0271
_refine_ls_shift/su_max 0.002
_refine_ls_shift/su_mean 0.000
_refine_ls_structure_factor_coef Fsqd
_refine_ls_weighting_details 'w=1/[\s^2^(Fo^2^)+(0.0353P)^2^+0.4481P] where P=(Fo^2^+2Fc^2^)/3'
_refine_ls_weighting_scheme calc
_refine_ls_wR_factor_gt 0.0652
_refine_ls_wR_factor_ref 0.0673
_reflns_Friedel_coverage 0.000
_reflns_Friedel_fraction_full .
_reflns_Friedel_fraction_max .
_reflns_number_gt 2021
_reflns_number_total 2240
_reflns_threshold_expression 'I > 2\s(I)'
_cod_data_source_file JSSC-2018-258-453.cif
_cod_data_source_block compound2
_cod_original_sg_symbol_H-M 'P 21/c'
_cod_database_code 1561253
_shelx_space_group_comment
;
The symmetry employed for this shelxl refinement is uniquely defined
by the following loop, which should always be used as a source of
symmetry information in preference to the above space-group names.
They are only intended as comments.
;
_shelx_estimated_absorpt_t_min 0.674
_shelx_estimated_absorpt_t_max 0.721

loop_
_space_group_symop_operation_xyz
'x, y, z'
'-x, y+1/2, -z+1/2'
'-x, -y, -z'
'x, -y-1/2, z-1/2'

loop_
_atom_site_label
_atom_site_type_symbol
_atom_site_fract_x
_atom_site_fract_y
_atom_site_fract_z
_atom_site_U_iso_or_equiv
_atom_site_adp_type
_atom_site_occupancy
_atom_site_site_symmetry_order
_atom_site_calc_flag
_atom_site_refinement_flags_posn
_atom_site_refinement_flags_adp
_atom_site_refinement_flags_occupancy
_atom_site_disorder_assembly
_atom_site_disorder_group
C1 C 0.3215(3) 0.0824(2) 0.36595(16) 0.0160(5) Uani 1 1 d . . . . .
C2 C 0.2243(3) 0.1468(2) 0.28875(15) 0.0157(5) Uani 1 1 d . . . . .
C3 C 0.3077(3) 0.2298(2) 0.23410(15) 0.0176(5) Uani 1 1 d . . . . .
H3 H 0.4226 0.2401 0.2435 0.021 Uiso 1 1 calc R U . . .
C4 C 0.2212(3) 0.2974(2) 0.16558(16) 0.0180(5) Uani 1 1 d . . . . .
C5 C 0.0499(3) 0.2826(2) 0.15155(16) 0.0194(5) Uani 1 1 d . . . . .
H5 H -0.0101 0.3319 0.1086 0.023 Uiso 1 1 calc R U . . .
C6 C -0.0312(3) 0.1934(2) 0.20233(16) 0.0188(5) Uani 1 1 d . . . . .
C7 C 0.0541(3) 0.1253(2) 0.27134(16) 0.0189(5) Uani 1 1 d . . . . .
H7 H -0.0016 0.0663 0.3054 0.023 Uiso 1 1 calc R U . . .
C8 C 0.3162(3) 0.3829(2) 0.10567(15) 0.0175(5) Uani 1 1 d . . . . .
C9 C -0.2512(3) 0.1387(2) 0.06341(18) 0.0229(5) Uani 1 1 d . . . . .
C10 C -0.2165(8) -0.0980(3) 0.0693(3) 0.0867(16) Uani 1 1 d . . . . .
H10A H -0.1428 -0.0916 0.1234 0.130 Uiso 1 1 calc R U . . .
H10B H -0.1714 -0.1566 0.0271 0.130 Uiso 1 1 calc R U . . .
H10C H -0.3242 -0.1265 0.0862 0.130 Uiso 1 1 calc R U . . .
Cu1 Cu 0.61301(3) 0.09133(2) 0.49578(2) 0.01240(10) Uani 1 1 d . . . . .
N1 N -0.2336(4) 0.0263(2) 0.02493(19) 0.0463(7) Uani 1 1 d . . . . .
N2 N -0.2372(4) 0.0388(3) -0.0672(2) 0.0619(9) Uani 1 1 d . . . . .
N3 N -0.2579(3) 0.1565(2) -0.08425(17) 0.0424(6) Uani 1 1 d . . . . .
N4 N -0.2672(2) 0.2213(2) -0.00458(14) 0.0236(5) Uani 1 1 d . . . . .
O1 O 0.4585(2) 0.13369(17) 0.39108(12) 0.0238(4) Uani 1 1 d . . . . .
O2 O 0.26099(19) -0.01380(16) 0.40020(11) 0.0222(4) Uani 1 1 d . . . . .
O3 O 0.4512(2) 0.33927(17) 0.08014(12) 0.0246(4) Uani 1 1 d . . . . .
O4 O 0.2546(2) 0.48834(17) 0.08512(12) 0.0245(4) Uani 1 1 d . . . . .
S1 S -0.25096(7) 0.16743(7) 0.18162(4) 0.02750(17) Uani 1 1 d . . . . .

loop_
_atom_site_aniso_label
_atom_site_aniso_U_11
_atom_site_aniso_U_22
_atom_site_aniso_U_33
_atom_site_aniso_U_23
_atom_site_aniso_U_13
_atom_site_aniso_U_12
C1 0.0161(11) 0.0189(13) 0.0129(11) -0.0002(10) -0.0001(9) 0.0048(10)
C2 0.0156(11) 0.0167(12) 0.0146(11) 0.0025(10) -0.0011(9) 0.0016(10)
C3 0.0125(10) 0.0226(13) 0.0174(12) 0.0024(10) -0.0017(9) 0.0000(10)
C4 0.0179(11) 0.0202(13) 0.0159(12) 0.0040(10) 0.0014(9) -0.0014(10)
C5 0.0163(11) 0.0216(13) 0.0199(12) 0.0063(10) -0.0026(9) 0.0032(10)
C6 0.0117(10) 0.0237(13) 0.0207(12) 0.0054(10) -0.0016(9) -0.0001(10)
C7 0.0173(11) 0.0197(12) 0.0196(12) 0.0067(10) 0.0004(9) -0.0010(10)
C8 0.0164(11) 0.0241(13) 0.0114(11) 0.0014(10) -0.0047(9) -0.0043(10)
C9 0.0180(12) 0.0215(13) 0.0285(14) 0.0039(11) -0.0062(10) 0.0001(10)
C10 0.152(5) 0.0202(19) 0.087(3) 0.019(2) 0.000(3) 0.013(2)
Cu1 0.01243(16) 0.01332(17) 0.01117(16) -0.00012(11) -0.00187(10) 0.00072(10)
N1 0.0724(19) 0.0177(13) 0.0476(17) 0.0033(12) -0.0066(14) 0.0056(13)
N2 0.108(3) 0.0310(16) 0.0458(18) -0.0096(14) -0.0034(17) 0.0175(17)
N3 0.0635(17) 0.0334(15) 0.0296(14) -0.0062(12) -0.0036(12) 0.0158(13)
N4 0.0288(11) 0.0207(11) 0.0209(11) 0.0000(9) -0.0020(9) 0.0064(9)
O1 0.0214(9) 0.0252(9) 0.0234(9) 0.0075(8) -0.0098(7) -0.0053(8)
O2 0.0200(8) 0.0256(10) 0.0202(9) 0.0100(8) -0.0065(7) -0.0039(8)
O3 0.0199(8) 0.0267(10) 0.0282(10) 0.0109(8) 0.0087(7) 0.0008(8)
O4 0.0228(8) 0.0251(10) 0.0261(9) 0.0113(8) 0.0060(7) 0.0018(8)
S1 0.0127(3) 0.0446(4) 0.0248(3) 0.0125(3) -0.0027(2) -0.0026(3)

loop_
_atom_type_symbol
_atom_type_description
_atom_type_scat_dispersion_real
_atom_type_scat_dispersion_imag
_atom_type_scat_source
C C 0.0033 0.0016 'International Tables Vol C Tables 4.2.6.8 and 6.1.1.4'
H H 0.0000 0.0000 'International Tables Vol C Tables 4.2.6.8 and 6.1.1.4'
N N 0.0061 0.0033 'International Tables Vol C Tables 4.2.6.8 and 6.1.1.4'
O O 0.0106 0.0060 'International Tables Vol C Tables 4.2.6.8 and 6.1.1.4'
S S 0.1246 0.1234 'International Tables Vol C Tables 4.2.6.8 and 6.1.1.4'
Cu Cu 0.3201 1.2651 'International Tables Vol C Tables 4.2.6.8 and 6.1.1.4'

loop_
_geom_angle_atom_site_label_1
_geom_angle_atom_site_label_2
_geom_angle_atom_site_label_3
_geom_angle
_geom_angle_site_symmetry_1
_geom_angle_site_symmetry_3
O2 C1 O1 126.2(2) . .
O2 C1 C2 118.6(2) . .
O1 C1 C2 115.3(2) . .
C3 C2 C7 119.9(2) . .
C3 C2 C1 118.42(19) . .
C7 C2 C1 121.7(2) . .
C4 C3 C2 120.5(2) . .
C3 C4 C5 119.9(2) . .
C3 C4 C8 119.05(19) . .
C5 C4 C8 121.0(2) . .
C4 C5 C6 119.3(2) . .
C7 C6 C5 121.1(2) . .
C7 C6 S1 118.80(18) . .
C5 C6 S1 120.04(17) . .
C6 C7 C2 119.0(2) . .
O3 C8 O4 126.6(2) . .
O3 C8 C4 114.9(2) . .
O4 C8 C4 118.5(2) . .
N4 C9 N1 106.9(2) . .
N4 C9 S1 127.8(2) . .
N1 C9 S1 125.2(2) . .
O2 Cu1 O1 167.14(7) 3_656 .
O2 Cu1 O4 87.40(7) 3_656 2_645
O1 Cu1 O4 90.11(7) . 2_645
O2 Cu1 O3 90.34(7) 3_656 4_566
O1 Cu1 O3 89.34(7) . 4_566
O4 Cu1 O3 167.39(7) 2_645 4_566
O2 Cu1 N4 100.20(7) 3_656 4_666
O1 Cu1 N4 92.63(7) . 4_666
O4 Cu1 N4 104.71(7) 2_645 4_666
O3 Cu1 N4 87.90(8) 4_566 4_666
O2 Cu1 Cu1 88.81(5) 3_656 3_656
O1 Cu1 Cu1 78.60(5) . 3_656
O4 Cu1 Cu1 90.59(5) 2_645 3_656
O3 Cu1 Cu1 76.95(5) 4_566 3_656
N4 Cu1 Cu1 162.47(6) 4_666 3_656
C9 N1 N2 109.4(2) . .
C9 N1 C10 129.2(3) . .
N2 N1 C10 121.4(3) . .
N3 N2 N1 106.5(3) . .
N2 N3 N4 110.1(2) . .
C9 N4 N3 107.0(2) . .
C9 N4 Cu1 128.37(17) . 4_465
N3 N4 Cu1 120.35(16) . 4_465
C1 O1 Cu1 128.81(16) . .
C1 O2 Cu1 117.40(14) . 3_656
C8 O3 Cu1 130.68(16) . 4_565
C8 O4 Cu1 115.12(15) . 2_655
C9 S1 C6 98.10(11) . .

loop_
_geom_bond_atom_site_label_1
_geom_bond_atom_site_label_2
_geom_bond_distance
_geom_bond_site_symmetry_2
C1 O2 1.249(3) .
C1 O1 1.263(3) .
C1 C2 1.498(3) .
C2 C3 1.385(3) .
C2 C7 1.393(3) .
C3 C4 1.385(3) .
C4 C5 1.386(3) .
C4 C8 1.497(3) .
C5 C6 1.387(3) .
C6 C7 1.388(3) .
C6 S1 1.792(2) .
C8 O3 1.253(3) .
C8 O4 1.256(3) .
C9 N4 1.325(3) .
C9 N1 1.333(4) .
C9 S1 1.747(3) .
C10 N1 1.476(4) .
Cu1 O2 1.9557(15) 3_656
Cu1 O1 1.9624(16) .
Cu1 O4 1.9628(16) 2_645
Cu1 O3 1.9771(16) 4_566
Cu1 N4 2.216(2) 4_666
Cu1 Cu1 2.6662(5) 3_656
N1 N2 1.346(4) .
N2 N3 1.287(4) .
N3 N4 1.355(3) .
N4 Cu1 2.216(2) 4_465
O2 Cu1 1.9557(15) 3_656
O3 Cu1 1.9771(16) 4_565
O4 Cu1 1.9629(16) 2_655

loop_
_geom_torsion_atom_site_label_1
_geom_torsion_atom_site_label_2
_geom_torsion_atom_site_label_3
_geom_torsion_atom_site_label_4
_geom_torsion
_geom_torsion_site_symmetry_1
_geom_torsion_site_symmetry_2
_geom_torsion_site_symmetry_3
_geom_torsion_site_symmetry_4
O2 C1 C2 C3 -162.1(2) . . . .
O1 C1 C2 C3 18.9(3) . . . .
O2 C1 C2 C7 18.1(3) . . . .
O1 C1 C2 C7 -160.9(2) . . . .
C7 C2 C3 C4 3.9(4) . . . .
C1 C2 C3 C4 -175.9(2) . . . .
C2 C3 C4 C5 0.2(4) . . . .
C2 C3 C4 C8 -177.9(2) . . . .
C3 C4 C5 C6 -4.5(4) . . . .
C8 C4 C5 C6 173.6(2) . . . .
C4 C5 C6 C7 4.7(4) . . . .
C4 C5 C6 S1 -177.09(19) . . . .
C5 C6 C7 C2 -0.7(4) . . . .
S1 C6 C7 C2 -178.88(18) . . . .
C3 C2 C7 C6 -3.6(4) . . . .
C1 C2 C7 C6 176.2(2) . . . .
C3 C4 C8 O3 41.8(3) . . . .
C5 C4 C8 O3 -136.3(2) . . . .
C3 C4 C8 O4 -139.0(2) . . . .
C5 C4 C8 O4 42.9(3) . . . .
N4 C9 N1 N2 0.5(3) . . . .
S1 C9 N1 N2 -179.1(2) . . . .
N4 C9 N1 C10 -178.0(4) . . . .
S1 C9 N1 C10 2.5(5) . . . .
C9 N1 N2 N3 -0.5(4) . . . .
C10 N1 N2 N3 178.1(4) . . . .
N1 N2 N3 N4 0.3(4) . . . .
N1 C9 N4 N3 -0.3(3) . . . .
S1 C9 N4 N3 179.2(2) . . . .
N1 C9 N4 Cu1 156.13(18) . . . 4_465
S1 C9 N4 Cu1 -24.4(3) . . . 4_465
N2 N3 N4 C9 0.0(3) . . . .
N2 N3 N4 Cu1 -158.7(2) . . . 4_465
O2 C1 O1 Cu1 -5.4(4) . . . .
C2 C1 O1 Cu1 173.49(15) . . . .
O1 C1 O2 Cu1 1.3(3) . . . 3_656
C2 C1 O2 Cu1 -177.53(15) . . . 3_656
O4 C8 O3 Cu1 -3.4(4) . . . 4_565
C4 C8 O3 Cu1 175.71(15) . . . 4_565
O3 C8 O4 Cu1 0.4(3) . . . 2_655
C4 C8 O4 Cu1 -178.76(15) . . . 2_655
N4 C9 S1 C6 -89.3(2) . . . .
N1 C9 S1 C6 90.2(2) . . . .
C7 C6 S1 C9 -127.4(2) . . . .
C5 C6 S1 C9 54.4(2) . . . .
